data_7019933
loop_
_publ_author_name
'Buchowicz, W.'
'Furma\'nczyk, A'
'Zachara, J.'
'Majchrzak, M.'

_publ_section_title
;
 Axial chiral metallocenes by two-fold ring-closing metathesis.
;
_journal_issue 31
_journal_name_full 'Dalton transactions (Cambridge, England : 2003)'
_journal_page_first 9269
_journal_page_last 9271
_journal_paper_doi 10.1039/c2dt31291c
_journal_volume 41
_journal_year 2012
_chemical_formula_moiety 'C30 H42 Fe'
_chemical_formula_sum 'C30 H42 Fe'
_chemical_formula_weight 458.49
_chemical_name_systematic
;
?
;
_space_group_crystal_system triclinic
_space_group_IT_number 2
_space_group_name_Hall '-P 1'
_space_group_name_H-M_alt 'P -1'
_symmetry_cell_setting triclinic
_symmetry_Int_Tables_number 2
_symmetry_space_group_name_Hall '-P 1'
_symmetry_space_group_name_H-M 'P -1'
_atom_sites_solution_hydrogens geom
_atom_sites_solution_primary direct
_atom_sites_solution_secondary difmap
_audit_creation_date 2012-01-17
_audit_creation_method
;
Olex2 1.1
(compiled 2011.11.01 svn.r2039, GUI svn.r3906)
;
_cell_angle_alpha 67.653(2)
_cell_angle_beta 86.4663(18)
_cell_angle_gamma 75.074(2)
_cell_formula_units_Z 2
_cell_length_a 9.8147(2)
_cell_length_b 10.9245(3)
_cell_length_c 13.1469(3)
_cell_measurement_reflns_used 33325
_cell_measurement_temperature 100.15
_cell_measurement_theta_max 30.4196
_cell_measurement_theta_min 3.2043
_cell_volume 1258.73(6)
_computing_cell_refinement
;
CrysAlisPro, Agilent Technologies,
Version 1.171.35.11 (release 16-05-2011 CrysAlis171 .NET)
(compiled May 16 2011,17:55:39)
;
_computing_data_collection
;
CrysAlisPro, Agilent Technologies,
Version 1.171.35.11 (release 16-05-2011 CrysAlis171 .NET)
(compiled May 16 2011,17:55:39)
;
_computing_data_reduction
;
CrysAlisPro, Agilent Technologies,
Version 1.171.35.11 (release 16-05-2011 CrysAlis171 .NET)
(compiled May 16 2011,17:55:39)
;
_computing_molecular_graphics
;
O. V. Dolomanov, L. J. Bourhis, R. J. Gildea, J. A. K. Howard and H. Puschmann,
OLEX2: a complete structure solution, refinement and analysis program.
J. Appl. Cryst. (2009). 42, 339-341.
;
_computing_publication_material
;
O. V. Dolomanov, L. J. Bourhis, R. J. Gildea, J. A. K. Howard and H. Puschmann,
OLEX2: a complete structure solution, refinement and analysis program.
J. Appl. Cryst. (2009). 42, 339-341.
;
_computing_structure_refinement
;
SHELXL, G.M. Sheldrick, Acta Cryst.
2008). A64, 112-122
;
_computing_structure_solution 'SHELXS-97 (Sheldrick, 1990)'
_diffrn_ambient_temperature 100.15
_diffrn_detector_area_resol_mean 10.3347
_diffrn_measured_fraction_theta_full 0.999
_diffrn_measured_fraction_theta_max 0.944
_diffrn_measurement_details
;
1 omega -86.00 -19.00 1.0000 30.0000
omega____ theta____ kappa____ phi______ frames
- -13.6182 148.0000 -144.0000 67

2 omega -84.00 -50.00 1.0000 30.0000
omega____ theta____ kappa____ phi______ frames
- -13.6182 146.0000 60.0000 34

3 omega -16.00 92.00 1.0000 30.0000
omega____ theta____ kappa____ phi______ frames
- 13.9307 77.0000 -120.0000 108

4 omega -12.00 88.00 1.0000 30.0000
omega____ theta____ kappa____ phi______ frames
- 13.9307 38.0000 -180.0000 100

5 omega -60.00 28.00 1.0000 30.0000
omega____ theta____ kappa____ phi______ frames
- 13.9307 -39.0000 119.0000 88

6 omega -35.00 48.00 1.0000 30.0000
omega____ theta____ kappa____ phi______ frames
- 13.9307 -77.0000 -120.0000 83

7 omega -63.00 48.00 1.0000 30.0000
omega____ theta____ kappa____ phi______ frames
- 13.9307 -77.0000 60.0000 111

8 omega -18.00 89.00 1.0000 30.0000
omega____ theta____ kappa____ phi______ frames
- 13.9307 77.0000 30.0000 107

9 omega -88.00 -13.00 1.0000 30.0000
omega____ theta____ kappa____ phi______ frames
- -13.6182 151.0000 166.0000 75

10 omega -103.00 -32.00 1.0000 30.0000
omega____ theta____ kappa____ phi______ frames
- -13.6182 179.0000 -60.0000 71

11 omega -40.00 62.00 1.0000 30.0000
omega____ theta____ kappa____ phi______ frames
- -13.6182 38.0000 -180.0000 102

12 omega -12.00 90.00 1.0000 30.0000
omega____ theta____ kappa____ phi______ frames
- 13.9307 38.0000 -150.0000 102

13 omega -12.00 90.00 1.0000 30.0000
omega____ theta____ kappa____ phi______ frames
- 13.9307 38.0000 -30.0000 102

14 omega -13.00 90.00 1.0000 30.0000
omega____ theta____ kappa____ phi______ frames
- 13.9307 39.0000 93.0000 103

15 omega -88.00 -13.00 1.0000 30.0000
omega____ theta____ kappa____ phi______ frames
- -13.6182 151.0000 -69.0000 75

16 omega -75.00 -1.00 1.0000 30.0000
omega____ theta____ kappa____ phi______ frames
- -13.6182 131.0000 -7.0000 74

17 omega -92.00 20.00 1.0000 30.0000
omega____ theta____ kappa____ phi______ frames
- -13.6182 -77.0000 -120.0000 112

18 omega -40.00 62.00 1.0000 30.0000
omega____ theta____ kappa____ phi______ frames
- -13.6182 38.0000 -60.0000 102

19 omega -83.00 -10.00 1.0000 30.0000
omega____ theta____ kappa____ phi______ frames
- -13.6182 145.0000 137.0000 73

20 omega 56.00 104.00 1.0000 30.0000
omega____ theta____ kappa____ phi______ frames
- 13.9307 179.0000 -120.0000 48

21 omega -103.00 -32.00 1.0000 30.0000
omega____ theta____ kappa____ phi______ frames
- -13.6182 179.0000 120.0000 71

22 omega -84.00 -10.00 1.0000 30.0000
omega____ theta____ kappa____ phi______ frames
- -13.6182 146.0000 60.0000 74

23 omega -92.00 -17.00 1.0000 30.0000
omega____ theta____ kappa____ phi______ frames
- -13.6182 157.0000 -26.0000 75

24 omega -103.00 74.00 1.0000 30.0000
omega____ theta____ kappa____ phi______ frames
- -13.6182 0.0000 -180.0000 177

25 omega 56.00 104.00 1.0000 30.0000
omega____ theta____ kappa____ phi______ frames
- 13.9307 179.0000 30.0000 48
;
_diffrn_measurement_device_type 'Xcalibur, Atlas, Gemini ultra'
_diffrn_measurement_method '\w scans'
_diffrn_orient_matrix_UB_11 -0.0657441000
_diffrn_orient_matrix_UB_12 0.0164169000
_diffrn_orient_matrix_UB_13 -0.0279571000
_diffrn_orient_matrix_UB_21 0.0202144000
_diffrn_orient_matrix_UB_22 -0.0626403000
_diffrn_orient_matrix_UB_23 -0.0082337000
_diffrn_orient_matrix_UB_31 -0.0295354000
_diffrn_orient_matrix_UB_32 -0.0327643000
_diffrn_orient_matrix_UB_33 0.0505858000
_diffrn_radiation_monochromator graphite
_diffrn_radiation_type 'Mo K\a'
_diffrn_radiation_wavelength 0.71073
_diffrn_reflns_av_R_equivalents 0.0510
_diffrn_reflns_av_unetI/netI 0.0285
_diffrn_reflns_limit_h_max 13
_diffrn_reflns_limit_h_min -13
_diffrn_reflns_limit_k_max 15
_diffrn_reflns_limit_k_min -15
_diffrn_reflns_limit_l_max 18
_diffrn_reflns_limit_l_min -18
_diffrn_reflns_number 75409
_diffrn_reflns_theta_full 28.00
_diffrn_reflns_theta_max 30.49
_diffrn_reflns_theta_min 3.21
_diffrn_source 'Enhance (Mo) X-ray Source'
_diffrn_source_current 40
_diffrn_source_voltage 50
_exptl_absorpt_coefficient_mu 0.614
_exptl_absorpt_correction_T_max 1.00000
_exptl_absorpt_correction_T_min 0.96498
_exptl_absorpt_correction_type multi-scan
_exptl_absorpt_process_details
;
CrysAlisPro, Agilent Technologies,
Version 1.171.35.11 (release 16-05-2011 CrysAlis171 .NET)
(compiled May 16 2011,17:55:39)
Empirical absorption correction using spherical harmonics,
implemented in SCALE3 ABSPACK scaling algorithm.
;
_exptl_crystal_colour orange
_exptl_crystal_density_diffrn 1.210
_exptl_crystal_density_method 'not measured'
_exptl_crystal_F_000 496
_exptl_crystal_size_max 0.278
_exptl_crystal_size_mid 0.233
_exptl_crystal_size_min 0.166
_refine_diff_density_max 0.766
_refine_diff_density_min -0.291
_refine_diff_density_rms 0.055
_refine_ls_extinction_method none
_refine_ls_goodness_of_fit_ref 1.050
_refine_ls_hydrogen_treatment constr
_refine_ls_matrix_type full
_refine_ls_number_parameters 388
_refine_ls_number_reflns 7236
_refine_ls_number_restraints 108
_refine_ls_restrained_S_all 1.045
_refine_ls_R_factor_all 0.0463
_refine_ls_R_factor_gt 0.0363
_refine_ls_shift/su_max 0.001
_refine_ls_shift/su_mean 0.000
_refine_ls_structure_factor_coef Fsqd
_refine_ls_weighting_details 'calc w=1/[\s^2^(Fo^2^)+(0.0351P)^2^+0.7080P] where P=(Fo^2^+2Fc^2^)/3'
_refine_ls_weighting_scheme calc
_refine_ls_wR_factor_gt 0.0826
_refine_ls_wR_factor_ref 0.0877
_reflns_number_gt 6294
_reflns_number_total 7236
_reflns_threshold_expression I>2u(I)
_cod_data_source_file c2dt31291c.txt
_cod_data_source_block b_f16
_cod_original_cell_volume 1258.72(5)
_cod_database_code 7019933

loop_
_space_group_symop_id
_space_group_symop_operation_xyz
1 'x, y, z'
2 '-x, -y, -z'

loop_
_atom_site_label
_atom_site_type_symbol
_atom_site_fract_x
_atom_site_fract_y
_atom_site_fract_z
_atom_site_U_iso_or_equiv
_atom_site_adp_type
_atom_site_occupancy
_atom_site_symmetry_multiplicity
_atom_site_calc_flag
_atom_site_refinement_flags
_atom_site_disorder_assembly
_atom_site_disorder_group
Fe1 Fe 0.287869(19) 0.376554(19) 0.728733(15) 0.01593(6) Uani 1 1 d . A .
C1 C 0.49744(14) 0.38725(14) 0.73751(11) 0.0195(3) Uani 1 1 d . A .
C2 C 0.48846(13) 0.24804(14) 0.77984(11) 0.0188(2) Uani 1 1 d . . .
H2 H 0.5165 0.1842 0.8525 0.023 Uiso 1 1 calc R . .
C3 C 0.43102(14) 0.21943(14) 0.69649(11) 0.0193(3) Uani 1 1 d . A .
C4 C 0.40099(15) 0.34445(14) 0.60188(11) 0.0206(3) Uani 1 1 d . . .
H4 H 0.3605 0.3575 0.5336 0.025 Uiso 1 1 calc R . .
C5 C 0.44172(14) 0.44607(14) 0.62699(11) 0.0205(3) Uani 1 1 d . . .
H5 H 0.4332 0.5381 0.5781 0.025 Uiso 1 1 calc R . .
C6 C 0.58435(15) 0.44573(13) 0.79028(12) 0.0241(3) Uani 1 1 d D . .
C7 C 0.5499(2) 0.60433(15) 0.7419(3) 0.0294(5) Uani 0.848(4) 1 d PD A 1
H7A H 0.6091 0.6347 0.7811 0.035 Uiso 0.848(4) 1 calc PR A 1
H7B H 0.5732 0.6365 0.6633 0.035 Uiso 0.848(4) 1 calc PR A 1
C8 C 0.39876(18) 0.66656(19) 0.7520(2) 0.0287(4) Uani 0.848(4) 1 d PD A 1
H8 H 0.3639 0.6562 0.8230 0.034 Uiso 0.848(4) 1 calc PR A 1
C9 C 0.31020(17) 0.73696(18) 0.66370(16) 0.0301(5) Uani 0.848(4) 1 d PD A 1
H9 H 0.3495 0.7622 0.5931 0.036 Uiso 0.848(4) 1 calc PR A 1
C10 C 0.15445(17) 0.77790(17) 0.66961(15) 0.0281(4) Uani 0.848(4) 1 d PD A 1
H10A H 0.1200 0.8768 0.6248 0.034 Uiso 0.848(4) 1 calc PR A 1
H10B H 0.1304 0.7637 0.7468 0.034 Uiso 0.848(4) 1 calc PR A 1
C14 C -0.0820(2) 0.7510(2) 0.6395(2) 0.0347(5) Uani 0.848(4) 1 d PD A 1
H14A H -0.1346 0.7018 0.6146 0.052 Uiso 0.848(4) 1 calc PR A 1
H14B H -0.1116 0.8490 0.5944 0.052 Uiso 0.848(4) 1 calc PR A 1
H14C H -0.1011 0.7365 0.7168 0.052 Uiso 0.848(4) 1 calc PR A 1
C11 C 0.0772(2) 0.6971(3) 0.6284(2) 0.0234(4) Uani 0.848(4) 1 d PDU A 1
C15 C 0.1066(3) 0.7244(3) 0.50641(19) 0.0294(5) Uani 0.848(4) 1 d PD A 1
H15A H 0.2058 0.6818 0.4996 0.044 Uiso 0.848(4) 1 calc PR A 1
H15B H 0.0866 0.8232 0.4645 0.044 Uiso 0.848(4) 1 calc PR A 1
H15C H 0.0460 0.6854 0.4775 0.044 Uiso 0.848(4) 1 calc PR A 1
C12 C 0.57728(17) 0.39033(16) 0.91549(12) 0.0279(3) Uani 1 1 d . A .
H12A H 0.4795 0.4167 0.9359 0.042 Uiso 1 1 calc R . .
H12B H 0.6369 0.4284 0.9462 0.042 Uiso 1 1 calc R . .
H12C H 0.6109 0.2903 0.9447 0.042 Uiso 1 1 calc R . .
C13 C 0.73900(17) 0.3988(2) 0.76044(16) 0.0392(4) Uani 1 1 d . A .
H13A H 0.7709 0.2988 0.7937 0.059 Uiso 1 1 calc R . .
H13B H 0.7993 0.4388 0.7885 0.059 Uiso 1 1 calc R . .
H13C H 0.7446 0.4292 0.6803 0.059 Uiso 1 1 calc R . .
C21 C 0.14267(14) 0.34125(14) 0.85276(11) 0.0198(3) Uani 1 1 d . . .
C22 C 0.15170(14) 0.48044(14) 0.81312(11) 0.0190(2) Uani 1 1 d . A .
H22 H 0.1784 0.5234 0.8566 0.023 Uiso 1 1 calc R . .
C23 C 0.11432(14) 0.54484(14) 0.69791(11) 0.0199(3) Uani 1 1 d . . .
C24 C 0.08488(14) 0.44280(14) 0.66620(11) 0.0213(3) Uani 1 1 d . A .
H24 H 0.0585 0.4555 0.5938 0.026 Uiso 1 1 calc R . .
C25 C 0.10127(14) 0.31909(14) 0.76002(11) 0.0213(3) Uani 1 1 d . A .
H25 H 0.0871 0.2358 0.7610 0.026 Uiso 1 1 calc R . .
C26 C 0.1372(7) 0.2515(5) 0.9729(11) 0.0222(8) Uani 0.490(4) 1 d PDU B 1
C32 C 0.2483(12) 0.2682(15) 1.0408(13) 0.0275(17) Uani 0.490(4) 1 d PD B 1
H32A H 0.3421 0.2436 1.0128 0.041 Uiso 0.490(4) 1 calc PR B 1
H32B H 0.2468 0.2081 1.1181 0.041 Uiso 0.490(4) 1 calc PR B 1
H32C H 0.2269 0.3635 1.0347 0.041 Uiso 0.490(4) 1 calc PR B 1
C33 C -0.0099(5) 0.2963(5) 1.0146(4) 0.0322(9) Uani 0.490(4) 1 d PD B 1
H33A H -0.0292 0.3929 1.0047 0.048 Uiso 0.490(4) 1 calc PR B 1
H33B H -0.0128 0.2404 1.0929 0.048 Uiso 0.490(4) 1 calc PR B 1
H33C H -0.0813 0.2842 0.9730 0.048 Uiso 0.490(4) 1 calc PR B 1
C27 C 0.1619(4) 0.0974(3) 0.9943(3) 0.0298(8) Uani 0.490(4) 1 d PD B 1
H27A H 0.1636 0.0451 1.0746 0.036 Uiso 0.490(4) 1 calc PR B 1
H27B H 0.0819 0.0847 0.9604 0.036 Uiso 0.490(4) 1 calc PR B 1
C28 C 0.2954(3) 0.0411(3) 0.9496(2) 0.0271(8) Uani 0.490(4) 1 d PD B 1
H28 H 0.3816 0.0361 0.9819 0.032 Uiso 0.490(4) 1 calc PR B 1
C29 C 0.3026(5) -0.0031(4) 0.8670(3) 0.0271(9) Uani 0.490(4) 1 d PD B 1
H29 H 0.2192 -0.0147 0.8429 0.033 Uiso 0.490(4) 1 calc PR B 1
C30 C 0.4359(6) -0.0348(9) 0.8117(5) 0.0229(8) Uani 0.490(4) 1 d PDU B 1
H30A H 0.4481 -0.1236 0.8040 0.028 Uiso 0.490(4) 1 calc PR B 1
H30B H 0.5170 -0.0420 0.8568 0.028 Uiso 0.490(4) 1 calc PR B 1
C31 C 0.43196(16) 0.08007(13) 0.69628(11) 0.0237(3) Uani 1 1 d D . .
C34 C 0.57688(19) 0.02792(18) 0.65430(16) 0.0385(4) Uani 1 1 d . B .
H34A H 0.5882 0.0930 0.5806 0.058 Uiso 1 1 calc R . .
H34B H 0.5828 -0.0615 0.6511 0.058 Uiso 1 1 calc R . .
H34C H 0.6518 0.0190 0.7045 0.058 Uiso 1 1 calc R . .
C35 C 0.31691(18) 0.09152(16) 0.61734(13) 0.0306(3) Uani 1 1 d . B .
H35A H 0.2244 0.1319 0.6394 0.046 Uiso 1 1 calc R . .
H35B H 0.3191 0.0002 0.6198 0.046 Uiso 1 1 calc R . .
H35C H 0.3335 0.1498 0.5423 0.046 Uiso 1 1 calc R . .
C46 C 0.1599(6) 0.2423(4) 0.9734(11) 0.0220(8) Uani 0.510(4) 1 d PDU B 2
C52 C 0.2298(11) 0.2935(13) 1.0456(12) 0.0249(16) Uani 0.510(4) 1 d PD B 2
H52A H 0.2427 0.2260 1.1213 0.037 Uiso 0.510(4) 1 calc PR B 2
H52B H 0.1693 0.3808 1.0446 0.037 Uiso 0.510(4) 1 calc PR B 2
H52C H 0.3217 0.3064 1.0169 0.037 Uiso 0.510(4) 1 calc PR B 2
C53 C 0.0090(4) 0.2392(5) 1.0119(4) 0.0343(10) Uani 0.510(4) 1 d PD B 2
H53A H -0.0441 0.3311 1.0056 0.051 Uiso 0.510(4) 1 calc PR B 2
H53B H 0.0130 0.1759 1.0887 0.051 Uiso 0.510(4) 1 calc PR B 2
H53C H -0.0379 0.2085 0.9657 0.051 Uiso 0.510(4) 1 calc PR B 2
C47 C 0.2471(3) 0.0962(3) 0.9872(2) 0.0229(7) Uani 0.510(4) 1 d PD B 2
H47A H 0.3441 0.1013 0.9643 0.027 Uiso 0.510(4) 1 calc PR B 2
H47B H 0.2535 0.0377 1.0665 0.027 Uiso 0.510(4) 1 calc PR B 2
C48 C 0.1944(3) 0.0266(3) 0.9262(2) 0.0270(7) Uani 0.510(4) 1 d PD B 2
H48 H 0.1017 0.0149 0.9414 0.032 Uiso 0.510(4) 1 calc PR B 2
C49 C 0.2621(4) -0.0215(4) 0.8523(3) 0.0248(8) Uani 0.510(4) 1 d PD B 2
H49 H 0.2109 -0.0624 0.8211 0.030 Uiso 0.510(4) 1 calc PR B 2
C50 C 0.4069(5) -0.0194(9) 0.8128(5) 0.0229(8) Uani 0.510(4) 1 d PDU B 2
H50A H 0.4546 -0.1132 0.8177 0.028 Uiso 0.510(4) 1 calc PR B 2
H50B H 0.4572 -0.0011 0.8663 0.028 Uiso 0.510(4) 1 calc PR B 2
C60 C 0.2182(9) 0.7571(9) 0.6262(6) 0.019(2) Uiso 0.152(4) 1 d PD A 2
H60A H 0.3003 0.7168 0.5912 0.023 Uiso 0.152(4) 1 calc PR A 2
H60B H 0.1904 0.8568 0.5828 0.023 Uiso 0.152(4) 1 calc PR A 2
C59 C 0.2629(8) 0.7345(9) 0.7391(6) 0.020(2) Uiso 0.152(4) 1 d PD A 2
H59 H 0.1921 0.7698 0.7805 0.024 Uiso 0.152(4) 1 calc PR A 2
C58 C 0.3899(8) 0.6708(13) 0.7901(10) 0.028(3) Uiso 0.152(4) 1 d PD A 2
H58 H 0.4001 0.6693 0.8620 0.034 Uiso 0.152(4) 1 calc PR A 2
C64 C -0.0435(13) 0.7722(14) 0.6549(11) 0.031(3) Uiso 0.152(4) 1 d PD A 2
H64A H -0.1199 0.7311 0.6513 0.047 Uiso 0.152(4) 1 calc PR A 2
H64B H -0.0673 0.8687 0.6052 0.047 Uiso 0.152(4) 1 calc PR A 2
H64C H -0.0309 0.7655 0.7304 0.047 Uiso 0.152(4) 1 calc PR A 2
C57 C 0.5168(16) 0.6023(3) 0.7463(15) 0.0294(5) Uani 0.152(4) 1 d PD A 2
H57A H 0.5925 0.6449 0.7510 0.035 Uiso 0.152(4) 1 calc PR A 2
H57B H 0.4951 0.6301 0.6669 0.035 Uiso 0.152(4) 1 calc PR A 2
C61 C 0.0942(11) 0.6958(18) 0.6200(13) 0.0233(13) Uani 0.152(4) 1 d PDU A 2
C65 C 0.0720(14) 0.7153(16) 0.4994(12) 0.018(3) Uiso 0.152(4) 1 d PD A 2
H65A H 0.1557 0.6620 0.4765 0.027 Uiso 0.152(4) 1 calc PR A 2
H65B H 0.0569 0.8124 0.4524 0.027 Uiso 0.152(4) 1 calc PR A 2
H65C H -0.0107 0.6839 0.4924 0.027 Uiso 0.152(4) 1 calc PR A 2

loop_
_atom_site_aniso_label
_atom_site_aniso_U_11
_atom_site_aniso_U_22
_atom_site_aniso_U_33
_atom_site_aniso_U_23
_atom_site_aniso_U_13
_atom_site_aniso_U_12
Fe1 0.01516(9) 0.01772(10) 0.01464(9) -0.00561(7) 0.00222(6) -0.00484(7)
C1 0.0164(6) 0.0229(6) 0.0220(6) -0.0110(5) 0.0061(5) -0.0072(5)
C2 0.0157(6) 0.0214(6) 0.0192(6) -0.0083(5) 0.0026(5) -0.0039(5)
C3 0.0189(6) 0.0212(6) 0.0194(6) -0.0098(5) 0.0035(5) -0.0051(5)
C4 0.0230(6) 0.0239(6) 0.0167(6) -0.0095(5) 0.0048(5) -0.0071(5)
C5 0.0217(6) 0.0222(6) 0.0184(6) -0.0074(5) 0.0073(5) -0.0087(5)
C6 0.0223(7) 0.0277(7) 0.0273(7) -0.0131(6) 0.0029(5) -0.0108(6)
C7 0.0307(13) 0.0324(8) 0.0340(9) -0.0149(7) 0.0049(10) -0.0199(7)
C8 0.0358(11) 0.0252(9) 0.0300(11) -0.0123(8) 0.0033(8) -0.0134(8)
C9 0.0360(10) 0.0234(8) 0.0350(10) -0.0134(7) -0.0001(8) -0.0102(7)
C10 0.0373(10) 0.0193(8) 0.0256(9) -0.0064(7) -0.0008(7) -0.0063(7)
C14 0.0281(11) 0.0261(10) 0.0391(12) -0.0054(9) -0.0039(9) 0.0018(8)
C11 0.0249(9) 0.0199(7) 0.0213(8) -0.0041(6) -0.0019(7) -0.0036(7)
C15 0.0378(14) 0.0245(10) 0.0220(10) -0.0020(7) -0.0056(10) -0.0104(10)
C12 0.0283(7) 0.0327(8) 0.0279(7) -0.0156(6) -0.0008(6) -0.0094(6)
C13 0.0251(8) 0.0597(11) 0.0470(10) -0.0300(9) 0.0091(7) -0.0211(8)
C21 0.0163(6) 0.0210(6) 0.0194(6) -0.0054(5) 0.0043(5) -0.0042(5)
C22 0.0173(6) 0.0206(6) 0.0180(6) -0.0075(5) 0.0031(5) -0.0033(5)
C23 0.0161(6) 0.0208(6) 0.0202(6) -0.0057(5) 0.0006(5) -0.0032(5)
C24 0.0172(6) 0.0236(6) 0.0212(6) -0.0062(5) -0.0017(5) -0.0047(5)
C25 0.0163(6) 0.0224(6) 0.0251(7) -0.0078(5) 0.0023(5) -0.0067(5)
C26 0.0213(18) 0.0212(12) 0.0200(11) -0.0053(12) 0.0036(19) -0.0028(12)
C32 0.038(4) 0.023(4) 0.018(2) -0.008(2) 0.007(2) -0.003(3)
C33 0.0266(19) 0.034(2) 0.0282(18) -0.007(2) 0.0135(14) -0.006(2)
C27 0.035(2) 0.0236(15) 0.0256(16) -0.0037(12) 0.0074(14) -0.0097(14)
C28 0.0370(18) 0.0178(14) 0.0207(14) -0.0024(12) 0.0005(13) -0.0048(12)
C29 0.036(2) 0.0149(16) 0.0288(18) -0.0052(12) -0.0031(17) -0.0077(16)
C30 0.0214(17) 0.0140(19) 0.0281(12) -0.0060(11) -0.0073(13) 0.0033(16)
C31 0.0283(7) 0.0202(6) 0.0236(7) -0.0103(5) -0.0012(5) -0.0045(5)
C34 0.0392(9) 0.0294(8) 0.0479(10) -0.0208(8) 0.0058(8) -0.0019(7)
C35 0.0433(9) 0.0237(7) 0.0276(7) -0.0109(6) -0.0076(7) -0.0094(7)
C46 0.0169(18) 0.0233(12) 0.0186(11) -0.0022(12) 0.0064(18) -0.0031(12)
C52 0.029(3) 0.027(5) 0.015(2) -0.008(2) 0.002(2) -0.002(2)
C53 0.0264(19) 0.035(2) 0.0286(18) -0.0031(19) 0.0117(14) -0.0033(19)
C47 0.0207(16) 0.0219(14) 0.0190(13) -0.0016(11) 0.0050(11) -0.0037(12)
C48 0.0223(14) 0.0221(14) 0.0299(15) -0.0006(11) 0.0022(11) -0.0091(11)
C49 0.0274(19) 0.0182(16) 0.0291(17) -0.0056(12) 0.0009(15) -0.0113(13)
C50 0.0214(19) 0.0141(18) 0.0290(12) -0.0062(11) -0.0079(14) 0.0017(15)
C57 0.0307(13) 0.0324(8) 0.0340(9) -0.0149(7) 0.0049(10) -0.0199(7)
C61 0.0232(19) 0.0193(18) 0.0226(19) -0.0038(18) -0.0015(18) -0.0033(18)

loop_
_atom_type_symbol
_atom_type_description
_atom_type_scat_dispersion_real
_atom_type_scat_dispersion_imag
_atom_type_scat_source
C C 0.0033 0.0016 'International Tables Vol C Tables 4.2.6.8 and 6.1.1.4'
H H 0.0000 0.0000 'International Tables Vol C Tables 4.2.6.8 and 6.1.1.4'
Fe Fe 0.3463 0.8444 'International Tables Vol C Tables 4.2.6.8 and 6.1.1.4'

loop_
_geom_angle_atom_site_label_1
_geom_angle_atom_site_label_2
_geom_angle_atom_site_label_3
_geom_angle
C2 Fe1 C1 40.04(5)
C2 Fe1 C3 40.18(5)
C2 Fe1 C21 112.76(5)
C2 Fe1 C23 160.72(5)
C3 Fe1 C1 68.07(5)
C3 Fe1 C21 122.95(5)
C3 Fe1 C23 156.41(5)
C4 Fe1 C1 68.01(5)
C4 Fe1 C2 67.48(5)
C4 Fe1 C3 40.60(5)
C4 Fe1 C5 40.71(5)
C4 Fe1 C21 155.24(6)
C4 Fe1 C22 158.88(5)
C4 Fe1 C23 120.30(5)
C4 Fe1 C24 102.60(6)
C4 Fe1 C25 117.82(6)
C5 Fe1 C1 40.08(5)
C5 Fe1 C2 67.18(5)
C5 Fe1 C3 68.21(5)
C5 Fe1 C21 163.95(5)
C5 Fe1 C22 126.03(5)
C5 Fe1 C23 106.29(5)
C5 Fe1 C25 153.28(6)
C21 Fe1 C1 129.36(5)
C22 Fe1 C1 112.91(5)
C22 Fe1 C2 127.83(5)
C22 Fe1 C3 160.51(5)
C22 Fe1 C21 40.29(5)
C22 Fe1 C23 40.26(5)
C23 Fe1 C1 123.39(5)
C23 Fe1 C21 68.22(5)
C24 Fe1 C1 155.44(6)
C24 Fe1 C2 158.87(6)
C24 Fe1 C3 120.34(5)
C24 Fe1 C5 118.24(6)
C24 Fe1 C21 68.07(5)
C24 Fe1 C22 67.48(5)
C24 Fe1 C23 40.39(5)
C24 Fe1 C25 40.57(5)
C25 Fe1 C1 163.93(5)
C25 Fe1 C2 126.00(5)
C25 Fe1 C3 105.89(5)
C25 Fe1 C21 40.40(5)
C25 Fe1 C22 67.56(5)
C25 Fe1 C23 68.16(5)
C2 C1 Fe1 69.07(7)
C2 C1 C6 125.08(12)
C5 C1 Fe1 68.09(7)
C5 C1 C2 106.30(11)
C5 C1 C6 126.78(12)
C6 C1 Fe1 139.43(9)
C1 C2 Fe1 70.88(8)
C3 C2 Fe1 70.06(8)
C3 C2 C1 109.92(12)
C2 C3 Fe1 69.75(7)
C2 C3 C4 106.18(11)
C2 C3 C31 127.64(12)
C4 C3 Fe1 68.01(7)
C4 C3 C31 124.81(12)
C31 C3 Fe1 137.06(10)
C3 C4 Fe1 71.39(7)
C5 C4 Fe1 70.23(7)
C5 C4 C3 108.74(12)
C1 C5 Fe1 71.83(7)
C4 C5 Fe1 69.07(7)
C4 C5 C1 108.84(12)
C1 C6 C7 113.94(15)
C1 C6 C12 112.18(11)
C1 C6 C13 105.94(12)
C1 C6 C57 105.8(9)
C12 C6 C7 111.06(16)
C12 C6 C13 108.32(13)
C12 C6 C57 107.9(7)
C13 C6 C7 104.85(13)
C13 C6 C57 116.7(5)
C8 C7 C6 111.73(14)
C9 C8 C7 121.9(2)
C8 C9 C10 123.94(18)
C9 C10 C11 113.33(15)
C14 C11 C10 107.05(18)
C15 C11 C10 109.73(19)
C15 C11 C14 109.0(2)
C23 C11 C10 112.97(19)
C23 C11 C14 106.47(16)
C23 C11 C15 111.40(17)
C22 C21 Fe1 69.33(7)
C22 C21 C26 125.0(3)
C22 C21 C46 125.6(3)
C25 C21 Fe1 68.56(7)
C25 C21 C22 106.55(12)
C25 C21 C26 126.4(3)
C25 C21 C46 127.5(3)
C26 C21 Fe1 139.7(2)
C46 C21 Fe1 131.46(16)
C21 C22 Fe1 70.38(7)
C23 C22 Fe1 70.34(7)
C23 C22 C21 109.58(12)
C11 C23 Fe1 138.06(11)
C22 C23 Fe1 69.40(7)
C22 C23 C11 127.28(14)
C22 C23 C61 129.7(4)
C24 C23 Fe1 68.20(8)
C24 C23 C11 124.84(13)
C24 C23 C22 106.30(12)
C24 C23 C61 123.8(4)
C61 C23 Fe1 130.9(4)
C23 C24 Fe1 71.40(8)
C25 C24 Fe1 70.13(8)
C25 C24 C23 109.18(12)
C21 C25 Fe1 71.04(8)
C24 C25 Fe1 69.30(8)
C24 C25 C21 108.37(12)
C21 C26 C32 109.4(7)
C21 C26 C33 109.3(6)
C21 C26 C27 113.8(7)
C32 C26 C33 108.8(8)
C32 C26 C27 108.9(8)
C33 C26 C27 106.5(3)
C28 C27 C26 113.2(3)
C29 C28 C27 124.5(3)
C28 C29 C30 122.5(7)
C29 C30 C31 109.7(3)
C3 C31 C30 115.4(5)
C3 C31 C34 105.90(12)
C3 C31 C35 111.30(11)
C3 C31 C50 111.3(5)
C34 C31 C30 101.24(19)
C34 C31 C50 112.1(2)
C35 C31 C30 113.6(5)
C35 C31 C34 108.46(13)
C35 C31 C50 107.9(4)
C21 C46 C52 111.7(6)
C21 C46 C53 105.5(6)
C21 C46 C47 112.2(6)
C52 C46 C53 108.3(8)
C52 C46 C47 108.9(7)
C53 C46 C47 110.1(3)
C48 C47 C46 117.3(5)
C49 C48 C47 127.6(3)
C48 C49 C50 128.6(5)
C49 C50 C31 121.3(3)
C59 C60 C61 115.0(8)
C58 C59 C60 128.3(9)
C59 C58 C57 126.9(12)
C58 C57 C6 125.2(8)
C23 C61 C60 114.0(10)
C64 C61 C23 104.6(9)
C64 C61 C60 110.8(10)
C65 C61 C23 111.5(9)
C65 C61 C60 108.1(9)
C65 C61 C64 107.6(12)

loop_
_geom_bond_atom_site_label_1
_geom_bond_atom_site_label_2
_geom_bond_distance
Fe1 C1 2.1026(13)
Fe1 C2 2.0785(13)
Fe1 C3 2.0827(13)
Fe1 C4 2.0378(13)
Fe1 C5 2.0531(13)
Fe1 C21 2.0873(13)
Fe1 C22 2.0732(13)
Fe1 C23 2.0858(13)
Fe1 C24 2.0434(13)
Fe1 C25 2.0543(13)
C1 C2 1.4317(18)
C1 C5 1.4248(19)
C1 C6 1.5191(19)
C2 C3 1.4295(18)
C3 C4 1.4302(19)
C3 C31 1.5212(18)
C4 C5 1.4229(19)
C6 C7 1.5516(16)
C6 C12 1.527(2)
C6 C13 1.549(2)
C6 C57 1.5523(19)
C7 C8 1.4846(18)
C8 C9 1.340(2)
C9 C10 1.4840(18)
C10 C11 1.5515(17)
C14 C11 1.5402(17)
C11 C15 1.5389(16)
C11 C23 1.519(4)
C21 C22 1.4328(19)
C21 C25 1.4305(19)
C21 C26 1.515(12)
C21 C46 1.533(12)
C22 C23 1.4314(18)
C23 C24 1.4261(19)
C23 C61 1.543(19)
C24 C25 1.4207(19)
C26 C32 1.5381(19)
C26 C33 1.5389(19)
C26 C27 1.5524(18)
C27 C28 1.484(2)
C28 C29 1.337(3)
C29 C30 1.484(2)
C30 C31 1.5533(18)
C31 C34 1.542(2)
C31 C35 1.530(2)
C31 C50 1.5539(18)
C46 C52 1.5380(19)
C46 C53 1.5391(19)
C46 C47 1.5520(18)
C47 C48 1.485(2)
C48 C49 1.338(3)
C49 C50 1.485(2)
C60 C59 1.484(2)
C60 C61 1.5522(19)
C59 C58 1.338(3)
C58 C57 1.484(2)
C64 C61 1.539(2)
C61 C65 1.539(2)
